data_4338068
loop_
_publ_author_name
'Fu, Hong-Ru'
'Kang, Yao'
'Zhang, Jian'

_publ_section_title
;
 Highly Selective Sorption of Small Hydrocarbons and Photocatalytic
 Properties of Three Metal-Organic Frameworks Based on
 Tris(4-(1H-imidazol-1-yl)phenyl)amine Ligand.
;
_journal_issue 8
_journal_name_full 'Inorganic chemistry'
_journal_page_first 4209
_journal_page_last 4214
_journal_paper_doi 10.1021/ic5003226
_journal_volume 53
_journal_year 2014
_chemical_formula_moiety 'C27 H23 Cl2 Co N7 O'
_chemical_formula_sum 'C27 H23 Cl2 Co N7 O'
_chemical_formula_weight 591.35
_chemical_name_systematic
; 
 ? 
;
_space_group_IT_number 5
_symmetry_cell_setting monoclinic
_symmetry_space_group_name_Hall 'C 2y'
_symmetry_space_group_name_H-M 'C 1 2 1'
_atom_sites_solution_hydrogens geom
_atom_sites_solution_primary direct
_atom_sites_solution_secondary difmap
_audit_creation_method SHELXL-97
_cell_angle_alpha 90.00
_cell_angle_beta 103.994(6)
_cell_angle_gamma 90.00
_cell_formula_units_Z 4
_cell_length_a 26.150(10)
_cell_length_b 15.464(5)
_cell_length_c 9.002(3)
_cell_measurement_reflns_used 5512
_cell_measurement_temperature 293(2)
_cell_measurement_theta_max 27.6139
_cell_measurement_theta_min 2.3317
_cell_volume 3532(2)
_computing_cell_refinement 'Bruker FRAMBO'
_computing_data_collection 'Bruker FRAMBO'
_computing_data_reduction 'Bruker SAINT'
_computing_molecular_graphics 'Bruker SHELXTL'
_computing_publication_material 'Bruker SHELXTL'
_computing_structure_refinement 'SHELXL-97 (Sheldrick, 1997)'
_computing_structure_solution 'SHELXS-97 (Sheldrick, 1990)'
_diffrn_ambient_temperature 293(2)
_diffrn_detector_area_resol_mean none
_diffrn_measured_fraction_theta_full 0.987
_diffrn_measured_fraction_theta_max 0.987
_diffrn_measurement_device_type 'multiwire proportional'
_diffrn_measurement_method 'phi and omega scans'
_diffrn_radiation_monochromator graphite
_diffrn_radiation_source 'fine-focus sealed tube'
_diffrn_radiation_type MoK\a
_diffrn_radiation_wavelength 0.71073
_diffrn_reflns_av_R_equivalents 0.0298
_diffrn_reflns_av_sigmaI/netI 0.0571
_diffrn_reflns_limit_h_max 33
_diffrn_reflns_limit_h_min -33
_diffrn_reflns_limit_k_max 20
_diffrn_reflns_limit_k_min -20
_diffrn_reflns_limit_l_max 11
_diffrn_reflns_limit_l_min -11
_diffrn_reflns_number 13969
_diffrn_reflns_theta_full 27.52
_diffrn_reflns_theta_max 27.52
_diffrn_reflns_theta_min 2.33
_diffrn_standards_decay_% none
_diffrn_standards_interval_count none
_diffrn_standards_interval_time none
_diffrn_standards_number none
_exptl_absorpt_coefficient_mu 0.664
_exptl_absorpt_correction_T_max 0.876
_exptl_absorpt_correction_T_min 0.819
_exptl_absorpt_correction_type multi-scan
_exptl_absorpt_process_details 'SADABS (Sheldrick, 1996)'
_exptl_crystal_colour purple
_exptl_crystal_density_diffrn 1.112
_exptl_crystal_density_method 'not measured'
_exptl_crystal_description block
_exptl_crystal_F_000 1212
_exptl_crystal_size_max 0.3
_exptl_crystal_size_mid 0.25
_exptl_crystal_size_min 0.2
_platon_squeeze_details
;
;
_refine_diff_density_max 0.698
_refine_diff_density_min -0.765
_refine_diff_density_rms 0.095
_refine_ls_abs_structure_details 'Flack H D (1983), Acta Cryst. A39, 876-881'
_refine_ls_abs_structure_Flack 0.129(18)
_refine_ls_extinction_method none
_refine_ls_goodness_of_fit_ref 1.040
_refine_ls_hydrogen_treatment constr
_refine_ls_matrix_type full
_refine_ls_number_parameters 343
_refine_ls_number_reflns 7480
_refine_ls_number_restraints 1
_refine_ls_restrained_S_all 1.040
_refine_ls_R_factor_all 0.0674
_refine_ls_R_factor_gt 0.0608
_refine_ls_shift/su_max 0.158
_refine_ls_shift/su_mean 0.024
_refine_ls_structure_factor_coef Fsqd
_refine_ls_weighting_details 'calc w=1/[\s^2^(Fo^2^)+(0.1229P)^2^+0.0000P] where P=(Fo^2^+2Fc^2^)/3'
_refine_ls_weighting_scheme calc
_refine_ls_wR_factor_gt 0.1778
_refine_ls_wR_factor_ref 0.1835
_reflns_number_gt 6091
_reflns_number_total 8148
_reflns_threshold_expression >2sigma(I)
_cod_data_source_file ic5003226_si_002.cif
_cod_data_source_block 3
_cod_depositor_comments
;
The following automatic conversions were performed:

'_symmetry_cell_setting' value 'Monoclinic' changed to 'monoclinic'
according to
/usr/data/users/saulius/automatic-downloads/rss-feeds/ACS/lib/dictionaries/cif_core.dic
dictionary named 'cif_core.dic' version 2.4.2 from 2011-04-26.

Automatic conversion script
Id: cif_fix_values 2281 2013-09-26 08:29:07Z andrius 

 Adding full bibliography for 4338066--4338068.cif.
;
_cod_original_sg_symbol_H-M C2
_cod_database_code 4338068

loop_
_symmetry_equiv_pos_as_xyz
'x, y, z'
'-x, y, -z'
'x+1/2, y+1/2, z'
'-x+1/2, y+1/2, -z'

loop_
_atom_site_label
_atom_site_type_symbol
_atom_site_fract_x
_atom_site_fract_y
_atom_site_fract_z
_atom_site_U_iso_or_equiv
_atom_site_adp_type
_atom_site_occupancy
_atom_site_symmetry_multiplicity
_atom_site_calc_flag
_atom_site_refinement_flags
Co1 Co 0.20641(2) 0.06403(3) 0.00840(6) 0.04052(17) Uani 1 1 d .
Cl1 Cl 0.23755(11) -0.04988(16) 0.1914(3) 0.1113(8) Uani 1 1 d .
N5 N -0.21854(14) 0.61521(19) 0.0147(4) 0.0357(7) Uani 1 1 d .
N2 N 0.16940(14) 0.2578(2) 0.2973(4) 0.0370(7) Uani 1 1 d .
N6 N -0.13193(14) 0.63089(19) 0.0662(4) 0.0371(7) Uani 1 1 d .
C4 C 0.14948(16) 0.3439(2) 0.3116(4) 0.0353(8) Uani 1 1 d .
N4 N 0.19037(13) 0.8675(2) 0.6719(4) 0.0381(7) Uani 1 1 d .
C25 C 0.02861(17) 0.5952(3) 0.2876(5) 0.0408(9) Uani 1 1 d .
C2 C 0.18785(19) 0.1195(3) 0.3266(5) 0.0454(10) Uani 1 1 d .
H2A H 0.1928 0.0641 0.3677 0.054 Uiso 1 1 calc R
N3 N 0.21063(15) 0.9768(2) 0.8330(4) 0.0405(8) Uani 1 1 d .
N1 N 0.19600(14) 0.1456(2) 0.1868(4) 0.0389(8) Uani 1 1 d .
C22 C -0.07856(16) 0.6187(2) 0.1358(5) 0.0356(8) Uani 1 1 d .
C19 C -0.17333(16) 0.5853(3) 0.0911(5) 0.0408(9) Uani 1 1 d .
H19A H -0.1698 0.5376 0.1558 0.049 Uiso 1 1 calc R
Cl2 Cl 0.16882(14) 0.1601(2) -0.1825(4) 0.1353(10) Uani 1 1 d .
C1 C 0.18437(17) 0.2295(3) 0.1716(5) 0.0379(8) Uani 1 1 d .
H1A H 0.1862 0.2634 0.0878 0.046 Uiso 1 1 calc R
C7 C 0.10598(16) 0.5036(3) 0.3447(5) 0.0390(8) Uani 1 1 d .
C27 C -0.04262(16) 0.6861(3) 0.1413(4) 0.0377(8) Uani 1 1 d .
H27A H -0.0538 0.7393 0.0966 0.045 Uiso 1 1 calc R
C13 C 0.16452(16) 0.7917(2) 0.6038(5) 0.0363(8) Uani 1 1 d .
C20 C -0.20672(19) 0.6871(3) -0.0641(6) 0.0489(10) Uani 1 1 d .
H20A H -0.2313 0.7232 -0.1265 0.059 Uiso 1 1 calc R
N7 N 0.08099(15) 0.5825(2) 0.3624(5) 0.0470(9) Uani 1 1 d .
C16 C 0.10976(17) 0.6517(2) 0.4476(5) 0.0380(8) Uani 1 1 d .
C24 C -0.00886(18) 0.5281(3) 0.2780(5) 0.0436(9) Uani 1 1 d .
H24A H 0.0021 0.4751 0.3238 0.052 Uiso 1 1 calc R
C21 C -0.1532(2) 0.6960(3) -0.0351(7) 0.0562(13) Uani 1 1 d .
H21A H -0.1348 0.7376 -0.0755 0.067 Uiso 1 1 calc R
C9 C 0.15789(19) 0.3800(3) 0.4544(5) 0.0461(10) Uani 1 1 d .
H9A H 0.1782 0.3516 0.5396 0.055 Uiso 1 1 calc R
O1W O 0.12617(15) 0.0240(3) -0.0138(5) 0.0735(12) Uani 1 1 d .
H9B H 0.1190 -0.0214 0.0405 0.088 Uiso 1 1 d R
H9C H 0.0998 0.0526 -0.0774 0.088 Uiso 1 1 d R
C26 C 0.01068(16) 0.6727(3) 0.2152(5) 0.0402(9) Uani 1 1 d .
H26A H 0.0347 0.7172 0.2157 0.048 Uiso 1 1 calc R
C15 C 0.08528(18) 0.7060(3) 0.5321(5) 0.0434(10) Uani 1 1 d .
H15A H 0.0508 0.6951 0.5378 0.052 Uiso 1 1 calc R
C6 C 0.1008(2) 0.4679(3) 0.2034(6) 0.0507(11) Uani 1 1 d .
H6A H 0.0832 0.4983 0.1171 0.061 Uiso 1 1 calc R
C12 C 0.2191(2) 0.9248(3) 0.6082(6) 0.0497(11) Uani 1 1 d .
H12A H 0.2283 0.9195 0.5150 0.060 Uiso 1 1 calc R
C23 C -0.06100(18) 0.5385(2) 0.2032(5) 0.0425(9) Uani 1 1 d .
H23A H -0.0845 0.4928 0.1972 0.051 Uiso 1 1 calc R
C11 C 0.23156(19) 0.9920(3) 0.7113(6) 0.0471(10) Uani 1 1 d .
H11A H 0.2513 1.0403 0.6994 0.056 Uiso 1 1 calc R
C14 C 0.11249(18) 0.7766(3) 0.6082(5) 0.0459(10) Uani 1 1 d .
H14A H 0.0958 0.8140 0.6623 0.055 Uiso 1 1 calc R
C18 C 0.18969(19) 0.7338(3) 0.5292(6) 0.0510(11) Uani 1 1 d .
H18A H 0.2253 0.7411 0.5334 0.061 Uiso 1 1 calc R
C17 C 0.16313(19) 0.6657(3) 0.4493(6) 0.0543(12) Uani 1 1 d .
H17A H 0.1803 0.6286 0.3959 0.065 Uiso 1 1 calc R
C3 C 0.17116(18) 0.1908(3) 0.3931(5) 0.0414(9) Uani 1 1 d .
H3B H 0.1626 0.1924 0.4876 0.050 Uiso 1 1 calc R
C10 C 0.18585(18) 0.9016(2) 0.8069(5) 0.0400(9) Uani 1 1 d .
H10A H 0.1678 0.8757 0.8724 0.048 Uiso 1 1 calc R
C5 C 0.12138(19) 0.3877(3) 0.1869(5) 0.0451(10) Uani 1 1 d .
H5B H 0.1161 0.3631 0.0901 0.054 Uiso 1 1 calc R
C8 C 0.1353(2) 0.4604(3) 0.4693(5) 0.0462(10) Uani 1 1 d .
H8A H 0.1402 0.4852 0.5659 0.055 Uiso 1 1 calc R

loop_
_atom_site_aniso_label
_atom_site_aniso_U_11
_atom_site_aniso_U_22
_atom_site_aniso_U_33
_atom_site_aniso_U_23
_atom_site_aniso_U_13
_atom_site_aniso_U_12
Co1 0.0506(3) 0.0324(2) 0.0403(3) -0.0069(2) 0.0143(2) -0.0015(2)
Cl1 0.148(2) 0.0961(13) 0.1050(16) -0.0266(11) 0.0592(15) -0.0270(13)
N5 0.0510(18) 0.0286(14) 0.0282(18) 0.0036(12) 0.0112(15) 0.0026(13)
N2 0.0502(19) 0.0357(15) 0.0283(17) -0.0055(12) 0.0156(15) 0.0019(13)
N6 0.0470(18) 0.0297(14) 0.0332(18) -0.0022(12) 0.0072(15) 0.0034(12)
C4 0.046(2) 0.0300(15) 0.0287(19) 0.0001(14) 0.0068(16) 0.0033(14)
N4 0.0395(17) 0.0289(14) 0.044(2) -0.0059(13) 0.0057(15) -0.0012(12)
C25 0.050(2) 0.0378(17) 0.038(2) -0.0147(16) 0.0157(19) -0.0014(16)
C2 0.064(3) 0.0354(18) 0.040(2) 0.0013(16) 0.019(2) 0.0089(17)
N3 0.0495(19) 0.0316(14) 0.038(2) -0.0026(14) 0.0053(16) 0.0008(14)
N1 0.052(2) 0.0309(14) 0.0349(19) -0.0030(13) 0.0132(16) 0.0006(13)
C22 0.048(2) 0.0284(15) 0.031(2) -0.0046(14) 0.0094(17) 0.0005(14)
C19 0.046(2) 0.046(2) 0.030(2) 0.0091(15) 0.0074(18) 0.0072(15)
Cl2 0.155(3) 0.1176(19) 0.145(2) -0.0359(17) 0.060(2) -0.0153(17)
C1 0.050(2) 0.0398(18) 0.0251(19) 0.0000(15) 0.0121(18) 0.0033(16)
C7 0.042(2) 0.0421(18) 0.033(2) -0.0072(16) 0.0096(17) 0.0033(16)
C27 0.051(2) 0.0360(17) 0.028(2) -0.0005(15) 0.0135(18) 0.0011(15)
C13 0.044(2) 0.0287(16) 0.035(2) -0.0036(14) 0.0060(17) 0.0035(14)
C20 0.054(3) 0.042(2) 0.045(3) 0.0118(19) 0.001(2) -0.0041(18)
N7 0.0447(18) 0.047(2) 0.047(2) -0.0143(16) 0.0061(17) 0.0056(14)
C16 0.044(2) 0.0313(16) 0.039(2) -0.0079(15) 0.0086(18) -0.0029(15)
C24 0.053(2) 0.0319(16) 0.043(2) -0.0002(17) 0.005(2) 0.0050(17)
C21 0.055(3) 0.0365(19) 0.073(4) 0.023(2) 0.007(3) 0.0009(18)
C9 0.059(3) 0.049(2) 0.026(2) -0.0121(17) 0.004(2) 0.0025(19)
O1W 0.054(2) 0.076(2) 0.095(3) -0.020(2) 0.025(2) -0.0106(19)
C26 0.043(2) 0.0414(18) 0.038(2) -0.0096(17) 0.0132(18) 0.0004(16)
C15 0.047(2) 0.049(2) 0.037(2) -0.0165(17) 0.015(2) -0.0019(17)
C6 0.069(3) 0.040(2) 0.043(3) 0.0043(18) 0.011(2) 0.0198(19)
C12 0.059(3) 0.050(2) 0.044(3) -0.0094(19) 0.021(2) -0.0047(19)
C23 0.052(2) 0.0333(17) 0.043(2) -0.0053(15) 0.012(2) 0.0017(15)
C11 0.058(3) 0.0348(18) 0.055(3) -0.0101(18) 0.025(2) -0.0083(17)
C14 0.050(2) 0.046(2) 0.047(3) -0.0139(18) 0.022(2) 0.0010(18)
C18 0.042(2) 0.047(2) 0.068(3) -0.016(2) 0.020(2) 0.0000(18)
C17 0.050(3) 0.047(2) 0.067(3) -0.021(2) 0.018(2) 0.0090(19)
C3 0.058(2) 0.0372(18) 0.033(2) -0.0042(16) 0.019(2) 0.0010(17)
C10 0.052(2) 0.0302(16) 0.036(2) -0.0036(15) 0.0086(19) -0.0009(15)
C5 0.058(3) 0.051(2) 0.026(2) -0.0088(16) 0.0096(19) 0.0118(19)
C8 0.073(3) 0.0373(19) 0.026(2) 0.0019(15) 0.008(2) 0.013(2)

loop_
_atom_type_symbol
_atom_type_description
_atom_type_scat_dispersion_real
_atom_type_scat_dispersion_imag
_atom_type_scat_source
C C 0.0033 0.0016 'International Tables Vol C Tables 4.2.6.8 and 6.1.1.4'
H H 0.0000 0.0000 'International Tables Vol C Tables 4.2.6.8 and 6.1.1.4'
N N 0.0061 0.0033 'International Tables Vol C Tables 4.2.6.8 and 6.1.1.4'
O O 0.0106 0.0060 'International Tables Vol C Tables 4.2.6.8 and 6.1.1.4'
Cl Cl 0.1484 0.1585 'International Tables Vol C Tables 4.2.6.8 and 6.1.1.4'
Co Co 0.3494 0.9721 'International Tables Vol C Tables 4.2.6.8 and 6.1.1.4'

loop_
_geom_angle_atom_site_label_1
_geom_angle_atom_site_label_2
_geom_angle_atom_site_label_3
_geom_angle
_geom_angle_site_symmetry_1
_geom_angle_site_symmetry_3
N3 Co1 N5 92.49(13) 1_544 3_545
N3 Co1 N1 174.81(14) 1_544 .
N5 Co1 N1 92.61(13) 3_545 .
N3 Co1 O1W 88.45(15) 1_544 .
N5 Co1 O1W 173.57(16) 3_545 .
N1 Co1 O1W 86.57(15) . .
N3 Co1 Cl2 86.75(12) 1_544 .
N5 Co1 Cl2 90.26(12) 3_545 .
N1 Co1 Cl2 94.12(12) . .
O1W Co1 Cl2 83.44(16) . .
N3 Co1 Cl1 88.53(11) 1_544 .
N5 Co1 Cl1 95.59(10) 3_545 .
N1 Co1 Cl1 90.08(11) . .
O1W Co1 Cl1 90.79(15) . .
Cl2 Co1 Cl1 172.63(10) . .
C19 N5 C20 105.5(4) . .
C19 N5 Co1 127.1(3) . 3_455
C20 N5 Co1 127.4(3) . 3_455
C3 N2 C1 108.4(3) . .
C3 N2 C4 127.6(3) . .
C1 N2 C4 123.6(3) . .
C19 N6 C21 106.1(4) . .
C19 N6 C22 127.3(3) . .
C21 N6 C22 126.4(4) . .
C5 C4 C9 120.2(4) . .
C5 C4 N2 121.1(3) . .
C9 C4 N2 118.6(4) . .
C10 N4 C12 107.3(3) . .
C10 N4 C13 125.0(3) . .
C12 N4 C13 127.2(4) . .
N7 C25 C26 122.1(4) . .
N7 C25 C24 120.9(4) . .
C26 C25 C24 117.0(4) . .
C3 C2 N1 107.3(3) . .
C10 N3 C11 106.5(4) . .
C10 N3 Co1 125.8(3) . 1_566
C11 N3 Co1 126.9(3) . 1_566
C1 N1 C2 107.2(3) . .
C1 N1 Co1 124.9(3) . .
C2 N1 Co1 126.4(3) . .
N6 C22 C27 120.4(3) . .
N6 C22 C23 119.9(4) . .
C27 C22 C23 119.7(4) . .
N5 C19 N6 112.8(3) . .
N1 C1 N2 109.5(3) . .
C6 C7 C8 118.5(4) . .
C6 C7 N7 120.7(4) . .
C8 C7 N7 120.8(4) . .
C22 C27 C26 119.2(4) . .
C18 C13 C14 119.3(4) . .
C18 C13 N4 121.0(4) . .
C14 C13 N4 119.7(3) . .
C21 C20 N5 109.0(4) . .
C25 N7 C7 119.8(3) . .
C25 N7 C16 119.2(3) . .
C7 N7 C16 120.8(3) . .
C15 C16 C17 119.2(4) . .
C15 C16 N7 119.8(4) . .
C17 C16 N7 121.0(3) . .
C23 C24 C25 122.2(4) . .
C20 C21 N6 106.5(4) . .
C4 C9 C8 118.5(4) . .
C25 C26 C27 122.1(4) . .
C16 C15 C14 119.7(4) . .
C7 C6 C5 120.9(4) . .
N4 C12 C11 105.6(4) . .
C24 C23 C22 119.7(4) . .
N3 C11 C12 109.8(4) . .
C13 C14 C15 120.4(3) . .
C17 C18 C13 121.0(4) . .
C18 C17 C16 120.0(4) . .
N2 C3 C2 107.7(3) . .
N3 C10 N4 110.8(4) . .
C4 C5 C6 120.4(4) . .
C7 C8 C9 121.4(4) . .

loop_
_geom_bond_atom_site_label_1
_geom_bond_atom_site_label_2
_geom_bond_distance
_geom_bond_site_symmetry_2
Co1 N3 2.100(3) 1_544
Co1 N5 2.104(4) 3_545
Co1 N1 2.111(3) .
Co1 O1W 2.150(4) .
Co1 Cl2 2.304(4) .
Co1 Cl1 2.415(3) .
N5 C19 1.301(6) .
N5 C20 1.393(5) .
N5 Co1 2.104(4) 3_455
N2 C3 1.341(5) .
N2 C1 1.356(5) .
N2 C4 1.448(5) .
N6 C19 1.356(5) .
N6 C21 1.381(5) .
N6 C22 1.397(6) .
C4 C5 1.364(6) .
C4 C9 1.369(6) .
N4 C10 1.356(5) .
N4 C12 1.375(6) .
N4 C13 1.416(5) .
C25 N7 1.387(6) .
C25 C26 1.390(6) .
C25 C24 1.416(6) .
C2 C3 1.376(6) .
C2 N1 1.386(5) .
N3 C10 1.325(5) .
N3 C11 1.357(5) .
N3 Co1 2.100(3) 1_566
N1 C1 1.332(5) .
C22 C27 1.397(5) .
C22 C23 1.407(5) .
C7 C6 1.362(6) .
C7 C8 1.369(6) .
C7 N7 1.412(5) .
C27 C26 1.407(6) .
C13 C18 1.379(5) .
C13 C14 1.390(6) .
C20 C21 1.367(7) .
N7 C16 1.420(5) .
C16 C15 1.389(5) .
C16 C17 1.409(6) .
C24 C23 1.376(7) .
C9 C8 1.397(6) .
C15 C14 1.390(6) .
C6 C5 1.374(6) .
C12 C11 1.378(6) .
C18 C17 1.366(7) .

loop_
_platon_squeeze_void_nr
_platon_squeeze_void_average_x
_platon_squeeze_void_average_y
_platon_squeeze_void_average_z
_platon_squeeze_void_volume
_platon_squeeze_void_count_electrons
1 0.000 0.108 -0.028 541.6 81.1
2 0.500 0.608 0.016 541.6 81.1
